data_4312553
loop_
_publ_author_name
'Xavier Morise'
'Pierre Braunstein'
'Richard Welter'

_publ_contact_author_address
;
Institut Le Bel, rue Blaise Pascal, 67000 STRASBOURG, FRANCE
;
_publ_contact_author_email morise@chimie.u-strasbg.fr
_publ_contact_author_fax 0390245001
_publ_contact_author_name
;
Xavier Morise
;
_publ_contact_author_phone 0390241316
_publ_section_title
;
 Enolphosphato-Phosphines: A New Class of P,O Ligands
;
_journal_name_full 'Inorganic Chemistry'
_journal_page_first 7752
_journal_page_last 7765
_journal_paper_doi 10.1021/ic030032y
_journal_volume 42
_journal_year 2003
_chemical_formula_moiety 'C64 H52 Cl2 O8 P4 Pd'
_chemical_formula_sum 'C64 H52 Cl2 O8 P4 Pd'
_chemical_formula_weight 1250.24
_chemical_name_systematic
;
   ?
;
_space_group_IT_number 2
_symmetry_cell_setting triclinic
_symmetry_space_group_name_Hall '-P 1'
_symmetry_space_group_name_H-M 'P -1'
_atom_sites_solution_hydrogens geom
_atom_sites_solution_primary direct
_atom_sites_solution_secondary difmap
_audit_creation_method SHELXL-97
_cell_angle_alpha 71.93
_cell_angle_beta 86.04
_cell_angle_gamma 77.52
_cell_formula_units_Z 2
_cell_length_a 12.403
_cell_length_b 13.622
_cell_length_c 18.275
_cell_measurement_reflns_used 10981
_cell_measurement_temperature 293(2)
_cell_measurement_theta_max 26.39
_cell_measurement_theta_min 0.934
_cell_volume 2865.977
_computing_cell_refinement 'Denzo (Nonius B.V., 1998)'
_computing_data_collection 'Collect (Nonius B.V., 1998)'
_computing_data_reduction 'Denzo (Nonius B.V., 1998)'
_computing_molecular_graphics 'PLATON 98 (Spek, 1998)'
_computing_publication_material 'SHELXL-97 (Sheldrick, 1997)'
_computing_structure_refinement 'SHELXL-97 (Sheldrick, 1997)'
_computing_structure_solution 'SHELXS-97 (Sheldrick, 1997)'
_diffrn_ambient_temperature 293(2)
_diffrn_measured_fraction_theta_full 0.934
_diffrn_measured_fraction_theta_max 0.934
_diffrn_measurement_device_type KappaCCD
_diffrn_measurement_method '\p scans'
_diffrn_radiation_monochromator graphite
_diffrn_radiation_source 'fine-focus sealed tube'
_diffrn_radiation_type MoK\a
_diffrn_radiation_wavelength 0.71073
_diffrn_reflns_av_R_equivalents 0.0000
_diffrn_reflns_av_sigmaI/netI 0.0515
_diffrn_reflns_limit_h_max 15
_diffrn_reflns_limit_h_min 0
_diffrn_reflns_limit_k_max 16
_diffrn_reflns_limit_k_min -16
_diffrn_reflns_limit_l_max 22
_diffrn_reflns_limit_l_min -22
_diffrn_reflns_number 10981
_diffrn_reflns_theta_full 26.39
_diffrn_reflns_theta_max 26.39
_diffrn_reflns_theta_min 1.68
_exptl_absorpt_coefficient_mu 0.585
_exptl_absorpt_correction_type none
_exptl_crystal_colour yellow
_exptl_crystal_density_diffrn 1.449
_exptl_crystal_density_method 'not measured'
_exptl_crystal_description prism
_exptl_crystal_F_000 1280
_exptl_crystal_size_max 0.10
_exptl_crystal_size_mid 0.09
_exptl_crystal_size_min 0.08
_refine_diff_density_max 0.542
_refine_diff_density_min -1.264
_refine_diff_density_rms 0.174
_refine_ls_extinction_method none
_refine_ls_goodness_of_fit_ref 0.977
_refine_ls_hydrogen_treatment mixed
_refine_ls_matrix_type full
_refine_ls_number_parameters 712
_refine_ls_number_reflns 10981
_refine_ls_number_restraints 0
_refine_ls_restrained_S_all 0.977
_refine_ls_R_factor_all 0.0471
_refine_ls_R_factor_gt 0.0385
_refine_ls_shift/su_max 0.001
_refine_ls_shift/su_mean 0.000
_refine_ls_structure_factor_coef Fsqd
_refine_ls_weighting_details 'calc w=1/[\s^2^(Fo^2^)+(0.0751P)^2^+0.0000P] where P=(Fo^2^+2Fc^2^)/3'
_refine_ls_weighting_scheme calc
_refine_ls_wR_factor_gt 0.1054
_refine_ls_wR_factor_ref 0.1106
_reflns_number_gt 8675
_reflns_number_total 10981
_reflns_threshold_expression >2sigma(I)
_cod_data_source_file ic030032y_5.cif
_cod_data_source_block st215
_cod_original_cell_volume 2865.9
_cod_database_code 4312553

loop_
_symmetry_equiv_pos_as_xyz
'x, y, z'
'-x, -y, -z'

loop_
_atom_site_label
_atom_site_type_symbol
_atom_site_fract_x
_atom_site_fract_y
_atom_site_fract_z
_atom_site_U_iso_or_equiv
_atom_site_adp_type
_atom_site_occupancy
_atom_site_symmetry_multiplicity
_atom_site_calc_flag
_atom_site_refinement_flags
_atom_site_disorder_assembly
_atom_site_disorder_group
Pd Pd 0.758101(13) 0.013157(13) 0.243778(9) 0.03503(7) Uani 1 1 d . . .
Cl1 Cl 0.92040(5) 0.02821(6) 0.17733(4) 0.04999(16) Uani 1 1 d . . .
Cl2 Cl 0.59573(5) 0.00099(6) 0.31065(4) 0.05926(19) Uani 1 1 d . . .
P1 P 0.84616(5) 0.02383(5) 0.34963(3) 0.03724(14) Uani 1 1 d . . .
C1 C 0.7880(2) -0.0196(2) 0.44579(14) 0.0456(6) Uani 1 1 d . . .
C2 C 0.8443(2) -0.1056(2) 0.50275(16) 0.0559(7) Uani 1 1 d . . .
C3 C 0.7975(3) -0.1383(3) 0.57527(17) 0.0713(9) Uani 1 1 d . . .
C4 C 0.6957(3) -0.0857(3) 0.59062(18) 0.0777(10) Uani 1 1 d . . .
C5 C 0.6390(3) -0.0006(3) 0.53509(19) 0.0732(9) Uani 1 1 d . . .
C6 C 0.6850(2) 0.0331(2) 0.46246(16) 0.0573(7) Uani 1 1 d . . .
C7 C 0.85407(19) 0.16110(19) 0.33728(15) 0.0441(6) Uani 1 1 d . . .
C8 C 0.8780(3) 0.1914(2) 0.39910(18) 0.0619(8) Uani 1 1 d . . .
C9 C 0.8940(3) 0.2928(3) 0.3875(2) 0.0786(10) Uani 1 1 d . . .
C10 C 0.8840(3) 0.3639(2) 0.3149(2) 0.0766(10) Uani 1 1 d . . .
C11 C 0.8581(3) 0.3356(2) 0.25359(19) 0.0650(8) Uani 1 1 d . . .
C12 C 0.8426(2) 0.2339(2) 0.26456(16) 0.0513(6) Uani 1 1 d . . .
C13 C 0.9915(2) -0.03708(19) 0.36024(14) 0.0424(5) Uani 1 1 d . . .
C14 C 1.04567(19) -0.12393(18) 0.34560(13) 0.0395(5) Uani 1 1 d . . .
C15 C 1.16661(19) -0.15293(18) 0.33744(14) 0.0421(5) Uani 1 1 d . . .
C16 C 1.2265(2) -0.0735(2) 0.30849(17) 0.0563(7) Uani 1 1 d . . .
C17 C 1.3393(2) -0.0977(2) 0.29966(19) 0.0659(8) Uani 1 1 d . . .
C18 C 1.3951(2) -0.2000(3) 0.3172(2) 0.0669(8) Uani 1 1 d . . .
C19 C 1.3368(3) -0.2797(3) 0.3439(2) 0.0805(11) Uani 1 1 d . . .
C20 C 1.2243(2) -0.2565(2) 0.3542(2) 0.0652(8) Uani 1 1 d . . .
O1 O 0.98663(14) -0.19011(12) 0.32666(9) 0.0430(4) Uani 1 1 d . . .
P2 P 0.95039(5) -0.29091(5) 0.38370(4) 0.04161(15) Uani 1 1 d . . .
O2 O 1.00740(16) -0.33612(14) 0.45646(10) 0.0541(5) Uani 1 1 d . . .
O3 O 0.95741(14) -0.36441(13) 0.33109(10) 0.0476(4) Uani 1 1 d . . .
C21 C 1.0604(2) -0.4202(2) 0.31239(16) 0.0485(6) Uani 1 1 d . . .
C22 C 1.1092(3) -0.5133(2) 0.36530(19) 0.0624(8) Uani 1 1 d . . .
C23 C 1.2088(3) -0.5677(3) 0.3464(3) 0.0907(12) Uani 1 1 d . . .
C24 C 1.2545(3) -0.5292(4) 0.2765(4) 0.1057(16) Uani 1 1 d . . .
C25 C 1.2050(4) -0.4374(4) 0.2228(3) 0.1053(15) Uani 1 1 d . . .
C26 C 1.1040(3) -0.3804(3) 0.2415(2) 0.0741(9) Uani 1 1 d . . .
O4 O 0.82204(14) -0.25075(14) 0.38620(11) 0.0510(4) Uani 1 1 d . . .
C27 C 0.7481(2) -0.3113(2) 0.42990(16) 0.0522(7) Uani 1 1 d . . .
C28 C 0.7679(3) -0.4189(3) 0.4481(2) 0.0702(9) Uani 1 1 d . . .
C29 C 0.6875(4) -0.4706(3) 0.4898(2) 0.0826(11) Uani 1 1 d . . .
C30 C 0.5919(3) -0.4149(4) 0.5112(2) 0.0883(12) Uani 1 1 d . . .
C31 C 0.5745(3) -0.3081(4) 0.4923(2) 0.0949(13) Uani 1 1 d . . .
C32 C 0.6524(3) -0.2537(3) 0.4512(2) 0.0717(9) Uani 1 1 d . . .
P3 P 0.67237(5) -0.00111(5) 0.13742(3) 0.03612(14) Uani 1 1 d . . .
C33 C 0.6953(2) -0.13902(19) 0.14074(14) 0.0438(5) Uani 1 1 d . . .
C34 C 0.7693(3) -0.2138(2) 0.1912(2) 0.0833(12) Uani 1 1 d . . .
C35 C 0.7968(4) -0.3166(3) 0.1865(3) 0.1129(18) Uani 1 1 d . . .
C36 C 0.7492(3) -0.3434(2) 0.1325(2) 0.0800(11) Uani 1 1 d . . .
C37 C 0.6741(3) -0.2704(2) 0.08342(19) 0.0681(9) Uani 1 1 d . . .
C38 C 0.6474(3) -0.1685(2) 0.08695(17) 0.0582(7) Uani 1 1 d . . .
C39 C 0.7168(2) 0.05668(19) 0.03825(14) 0.0420(5) Uani 1 1 d . . .
C40 C 0.8233(2) 0.0194(2) 0.01687(16) 0.0568(7) Uani 1 1 d . . .
C41 C 0.8580(3) 0.0591(3) -0.0587(2) 0.0724(9) Uani 1 1 d . . .
C42 C 0.7861(4) 0.1331(3) -0.11241(19) 0.0786(10) Uani 1 1 d . . .
C43 C 0.6813(3) 0.1691(3) -0.09176(17) 0.0734(9) Uani 1 1 d . . .
C44 C 0.6455(2) 0.1315(2) -0.01658(15) 0.0541(7) Uani 1 1 d . . .
C45 C 0.52430(19) 0.04079(19) 0.13479(14) 0.0412(5) Uani 1 1 d . . .
C46 C 0.47066(19) 0.13231(18) 0.14226(13) 0.0392(5) Uani 1 1 d . . .
C47 C 0.35016(19) 0.16659(18) 0.14959(14) 0.0420(5) Uani 1 1 d . . .
C48 C 0.2776(2) 0.1276(2) 0.11638(18) 0.0584(7) Uani 1 1 d . . .
C49 C 0.1653(2) 0.1565(3) 0.1265(2) 0.0741(9) Uani 1 1 d . . .
C50 C 0.1229(2) 0.2231(3) 0.1687(2) 0.0697(9) Uani 1 1 d . . .
C51 C 0.1931(3) 0.2624(2) 0.20142(18) 0.0626(8) Uani 1 1 d . . .
C52 C 0.3061(2) 0.2350(2) 0.19168(16) 0.0520(6) Uani 1 1 d . . .
O5 O 0.53394(14) 0.20084(12) 0.15249(10) 0.0447(4) Uani 1 1 d . . .
P4 P 0.54691(5) 0.30958(5) 0.09161(4) 0.04215(15) Uani 1 1 d . . .
O6 O 0.49979(16) 0.33287(14) 0.01622(11) 0.0539(5) Uani 1 1 d . . .
O7 O 0.49240(15) 0.39720(13) 0.12899(11) 0.0527(5) Uani 1 1 d . . .
C53 C 0.5283(2) 0.4185(2) 0.19263(17) 0.0526(6) Uani 1 1 d . . .
C54 C 0.5627(2) 0.3412(3) 0.25893(19) 0.0651(8) Uani 1 1 d . . .
C55 C 0.5921(3) 0.3711(4) 0.3202(2) 0.0868(11) Uani 1 1 d . . .
C56 C 0.5842(3) 0.4763(4) 0.3122(3) 0.0954(13) Uani 1 1 d . . .
C57 C 0.5490(4) 0.5513(3) 0.2450(3) 0.0980(14) Uani 1 1 d . . .
C58 C 0.5203(3) 0.5239(3) 0.1837(2) 0.0755(9) Uani 1 1 d . . .
O8 O 0.67512(14) 0.29394(14) 0.09851(11) 0.0496(4) Uani 1 1 d . . .
C59 C 0.7435(2) 0.3548(2) 0.04821(15) 0.0457(6) Uani 1 1 d . . .
C60 C 0.8463(3) 0.3010(2) 0.0356(2) 0.0705(9) Uani 1 1 d . . .
C61 C 0.9189(3) 0.3574(3) -0.0104(3) 0.0973(14) Uani 1 1 d . . .
C62 C 0.8883(3) 0.4651(3) -0.0420(2) 0.0905(12) Uani 1 1 d . . .
C63 C 0.7856(3) 0.5173(3) -0.0284(2) 0.0763(10) Uani 1 1 d . . .
C64 C 0.7117(3) 0.4617(2) 0.01773(18) 0.0602(7) Uani 1 1 d . . .
H1 H 0.9146 -0.1425 0.4919 0.073 Uiso 1 1 d . . .
H2 H 0.8359 -0.1971 0.6142 0.093 Uiso 1 1 d . . .
H3 H 0.6634 -0.1082 0.6400 0.101 Uiso 1 1 d . . .
H4 H 0.5687 0.0353 0.5465 0.095 Uiso 1 1 d . . .
H5 H 0.6458 0.0924 0.4242 0.074 Uiso 1 1 d . . .
H6 H 0.8831 0.1428 0.4494 0.080 Uiso 1 1 d . . .
H7 H 0.9114 0.3131 0.4298 0.103 Uiso 1 1 d . . .
H8 H 0.8952 0.4329 0.3073 0.100 Uiso 1 1 d . . .
H9 H 0.8503 0.3854 0.2037 0.084 Uiso 1 1 d . . .
H10 H 0.8245 0.2142 0.2221 0.066 Uiso 1 1 d . . .
H11 H 1.0354 -0.0011 0.3790 0.055 Uiso 1 1 d . . .
H12 H 1.1892 -0.0019 0.2949 0.073 Uiso 1 1 d . . .
H13 H 1.3785 -0.0424 0.2809 0.086 Uiso 1 1 d . . .
H14 H 1.4727 -0.2161 0.3114 0.087 Uiso 1 1 d . . .
H15 H 1.3743 -0.3513 0.3551 0.106 Uiso 1 1 d . . .
H16 H 1.1855 -0.3125 0.3734 0.084 Uiso 1 1 d . . .
H17 H 1.0755 -0.5392 0.4136 0.081 Uiso 1 1 d . . .
H18 H 1.2445 -0.6321 0.3819 0.118 Uiso 1 1 d . . .
H19 H 1.3235 -0.5669 0.2648 0.136 Uiso 1 1 d . . .
H20 H 1.2386 -0.4138 0.1739 0.139 Uiso 1 1 d . . .
H21 H 1.0679 -0.3163 0.2059 0.096 Uiso 1 1 d . . .
H22 H 0.8343 -0.4572 0.4328 0.091 Uiso 1 1 d . . .
H23 H 0.6991 -0.5452 0.5034 0.106 Uiso 1 1 d . . .
H24 H 0.5370 -0.4506 0.5390 0.116 Uiso 1 1 d . . .
H25 H 0.5081 -0.2699 0.5079 0.123 Uiso 1 1 d . . .
H26 H 0.6402 -0.1789 0.4379 0.093 Uiso 1 1 d . . .
H27 H 0.8015 -0.1962 0.2298 0.109 Uiso 1 1 d . . .
H28 H 0.8496 -0.3680 0.2206 0.148 Uiso 1 1 d . . .
H29 H 0.7682 -0.4132 0.1296 0.104 Uiso 1 1 d . . .
H30 H 0.6394 -0.2894 0.0466 0.088 Uiso 1 1 d . . .
H31 H 0.5955 -0.1174 0.0514 0.076 Uiso 1 1 d . . .
H32 H 0.8729 -0.0326 0.0534 0.074 Uiso 1 1 d . . .
H33 H 0.9310 0.0344 -0.0732 0.094 Uiso 1 1 d . . .
H34 H 0.8101 0.1594 -0.1641 0.103 Uiso 1 1 d . . .
H35 H 0.6319 0.2200 -0.1290 0.096 Uiso 1 1 d . . .
H36 H 0.5723 0.1573 -0.0027 0.071 Uiso 1 1 d . . .
H37 H 0.4820 -0.0061 0.1278 0.053 Uiso 1 1 d . . .
H38 H 0.3055 0.0820 0.0863 0.076 Uiso 1 1 d . . .
H39 H 0.1165 0.1287 0.1044 0.096 Uiso 1 1 d . . .
H40 H 0.0455 0.2419 0.1752 0.092 Uiso 1 1 d . . .
H41 H 0.1640 0.3089 0.2307 0.082 Uiso 1 1 d . . .
H42 H 0.3543 0.2634 0.2140 0.068 Uiso 1 1 d . . .
H43 H 0.5662 0.2693 0.2637 0.086 Uiso 1 1 d . . .
H44 H 0.6178 0.3191 0.3669 0.113 Uiso 1 1 d . . .
H45 H 0.6033 0.4963 0.3540 0.125 Uiso 1 1 d . . .
H46 H 0.5439 0.6235 0.2400 0.128 Uiso 1 1 d . . .
H47 H 0.4960 0.5761 0.1367 0.098 Uiso 1 1 d . . .
H48 H 0.8668 0.2265 0.0579 0.092 Uiso 1 1 d . . .
H49 H 0.9903 0.3216 -0.0211 0.128 Uiso 1 1 d . . .
H50 H 0.9383 0.5036 -0.0732 0.119 Uiso 1 1 d . . .
H51 H 0.7652 0.5916 -0.0502 0.099 Uiso 1 1 d . . .
H52 H 0.6402 0.4974 0.0281 0.079 Uiso 1 1 d . . .

loop_
_atom_site_aniso_label
_atom_site_aniso_U_11
_atom_site_aniso_U_22
_atom_site_aniso_U_33
_atom_site_aniso_U_23
_atom_site_aniso_U_13
_atom_site_aniso_U_12
Pd 0.03006(11) 0.04056(12) 0.03597(11) -0.01344(8) 0.00118(7) -0.00809(7)
Cl1 0.0346(3) 0.0731(4) 0.0446(3) -0.0208(3) 0.0070(3) -0.0140(3)
Cl2 0.0368(3) 0.0964(5) 0.0420(3) -0.0140(3) 0.0059(3) -0.0204(3)
P1 0.0327(3) 0.0417(3) 0.0386(3) -0.0147(3) -0.0019(2) -0.0058(2)
C1 0.0454(14) 0.0525(15) 0.0415(13) -0.0175(11) -0.0007(11) -0.0103(11)
C2 0.0604(18) 0.0613(17) 0.0445(15) -0.0163(12) -0.0035(13) -0.0076(13)
C3 0.088(3) 0.075(2) 0.0440(16) -0.0090(14) 0.0013(16) -0.0166(18)
C4 0.095(3) 0.096(3) 0.0442(17) -0.0211(17) 0.0177(17) -0.031(2)
C5 0.064(2) 0.100(3) 0.0590(19) -0.0357(18) 0.0190(16) -0.0140(18)
C6 0.0525(17) 0.0702(18) 0.0475(15) -0.0216(13) 0.0031(13) -0.0042(13)
C7 0.0347(13) 0.0451(14) 0.0554(15) -0.0202(11) -0.0061(11) -0.0051(10)
C8 0.075(2) 0.0514(16) 0.0641(18) -0.0227(14) -0.0229(16) -0.0077(14)
C9 0.084(2) 0.064(2) 0.102(3) -0.041(2) -0.033(2) -0.0096(17)
C10 0.070(2) 0.0502(18) 0.114(3) -0.0285(19) -0.015(2) -0.0131(14)
C11 0.066(2) 0.0463(16) 0.078(2) -0.0128(14) 0.0040(16) -0.0111(13)
C12 0.0467(15) 0.0526(15) 0.0558(16) -0.0204(12) 0.0041(12) -0.0078(11)
C13 0.0370(13) 0.0456(13) 0.0449(13) -0.0142(11) -0.0049(10) -0.0070(10)
C14 0.0364(12) 0.0421(13) 0.0391(12) -0.0095(10) -0.0027(10) -0.0095(9)
C15 0.0348(13) 0.0441(13) 0.0464(13) -0.0130(10) -0.0030(10) -0.0061(10)
C16 0.0454(15) 0.0492(16) 0.0725(19) -0.0159(13) 0.0078(13) -0.0120(11)
C17 0.0494(17) 0.070(2) 0.081(2) -0.0221(16) 0.0134(15) -0.0250(14)
C18 0.0351(15) 0.077(2) 0.087(2) -0.0249(17) 0.0036(14) -0.0083(13)
C19 0.0437(17) 0.059(2) 0.127(3) -0.0208(19) 0.0017(18) 0.0021(14)
C20 0.0422(16) 0.0489(16) 0.099(2) -0.0155(15) 0.0014(15) -0.0073(12)
O1 0.0413(9) 0.0419(9) 0.0459(9) -0.0098(7) -0.0032(7) -0.0134(7)
P2 0.0400(3) 0.0418(3) 0.0438(3) -0.0121(3) -0.0006(3) -0.0111(3)
O2 0.0613(12) 0.0541(11) 0.0457(10) -0.0088(8) -0.0083(9) -0.0160(9)
O3 0.0433(10) 0.0471(10) 0.0570(11) -0.0211(8) -0.0022(8) -0.0102(7)
C21 0.0431(14) 0.0499(15) 0.0603(16) -0.0259(13) 0.0015(12) -0.0132(11)
C22 0.0608(19) 0.0484(16) 0.077(2) -0.0199(14) -0.0113(15) -0.0056(13)
C23 0.069(2) 0.074(2) 0.137(4) -0.051(2) -0.021(2) 0.0032(18)
C24 0.066(3) 0.101(3) 0.173(5) -0.087(4) 0.020(3) -0.008(2)
C25 0.092(3) 0.136(4) 0.118(4) -0.072(3) 0.049(3) -0.051(3)
C26 0.076(2) 0.075(2) 0.075(2) -0.0262(17) 0.0178(18) -0.0233(17)
O4 0.0417(10) 0.0490(10) 0.0607(11) -0.0144(8) 0.0084(8) -0.0123(8)
C27 0.0463(15) 0.0675(18) 0.0468(15) -0.0152(13) 0.0039(12) -0.0245(13)
C28 0.081(2) 0.067(2) 0.074(2) -0.0288(17) 0.0194(18) -0.0356(17)
C29 0.102(3) 0.087(3) 0.075(2) -0.0254(19) 0.017(2) -0.058(2)
C30 0.078(3) 0.117(3) 0.079(3) -0.021(2) 0.019(2) -0.057(2)
C31 0.053(2) 0.113(3) 0.100(3) -0.008(2) 0.023(2) -0.020(2)
C32 0.0484(18) 0.074(2) 0.079(2) -0.0064(17) 0.0097(16) -0.0108(15)
P3 0.0315(3) 0.0415(3) 0.0372(3) -0.0145(2) -0.0008(2) -0.0074(2)
C33 0.0416(14) 0.0454(14) 0.0463(14) -0.0157(11) -0.0042(11) -0.0091(10)
C34 0.110(3) 0.0543(18) 0.089(2) -0.0279(17) -0.058(2) 0.0025(17)
C35 0.147(4) 0.047(2) 0.143(4) -0.030(2) -0.098(3) 0.015(2)
C36 0.094(3) 0.0458(17) 0.106(3) -0.0315(18) -0.040(2) -0.0021(15)
C37 0.085(2) 0.0574(18) 0.073(2) -0.0286(16) -0.0206(18) -0.0193(15)
C38 0.0690(19) 0.0503(16) 0.0584(17) -0.0178(13) -0.0216(14) -0.0099(13)
C39 0.0423(13) 0.0480(14) 0.0410(13) -0.0184(10) 0.0035(10) -0.0137(10)
C40 0.0457(15) 0.082(2) 0.0518(16) -0.0317(14) 0.0072(12) -0.0173(14)
C41 0.063(2) 0.111(3) 0.063(2) -0.047(2) 0.0233(17) -0.0375(19)
C42 0.110(3) 0.089(2) 0.0496(18) -0.0278(17) 0.027(2) -0.046(2)
C43 0.105(3) 0.063(2) 0.0440(16) -0.0099(14) 0.0012(17) -0.0098(17)
C44 0.0633(18) 0.0520(16) 0.0431(14) -0.0143(12) -0.0016(13) -0.0033(12)
C45 0.0342(12) 0.0472(13) 0.0451(13) -0.0159(11) -0.0009(10) -0.0113(10)
C46 0.0348(12) 0.0464(13) 0.0379(12) -0.0112(10) 0.0001(10) -0.0136(10)
C47 0.0339(12) 0.0437(13) 0.0459(13) -0.0107(10) 0.0035(10) -0.0079(10)
C48 0.0367(14) 0.0683(18) 0.078(2) -0.0332(15) -0.0021(13) -0.0092(12)
C49 0.0384(16) 0.085(2) 0.109(3) -0.041(2) -0.0020(16) -0.0148(14)
C50 0.0369(15) 0.073(2) 0.093(2) -0.0228(18) 0.0090(15) -0.0048(14)
C51 0.0531(18) 0.0615(18) 0.0668(19) -0.0202(15) 0.0156(14) -0.0024(13)
C52 0.0471(15) 0.0563(16) 0.0536(16) -0.0185(13) 0.0051(12) -0.0117(12)
O5 0.0427(10) 0.0417(9) 0.0499(10) -0.0092(7) -0.0073(8) -0.0135(7)
P4 0.0381(3) 0.0397(3) 0.0474(4) -0.0110(3) -0.0059(3) -0.0070(2)
O6 0.0561(11) 0.0514(11) 0.0524(11) -0.0118(8) -0.0154(9) -0.0080(8)
O7 0.0485(11) 0.0454(10) 0.0652(12) -0.0213(9) -0.0098(9) -0.0017(8)
C53 0.0428(15) 0.0612(17) 0.0602(16) -0.0278(14) 0.0071(12) -0.0124(12)
C54 0.0520(17) 0.076(2) 0.070(2) -0.0327(17) -0.0027(15) -0.0039(14)
C55 0.062(2) 0.132(3) 0.070(2) -0.046(2) 0.0017(17) -0.006(2)
C56 0.079(3) 0.154(4) 0.093(3) -0.087(3) 0.025(2) -0.044(3)
C57 0.127(4) 0.101(3) 0.097(3) -0.064(3) 0.038(3) -0.049(3)
C58 0.096(3) 0.066(2) 0.078(2) -0.0383(18) 0.0200(19) -0.0275(17)
O8 0.0385(10) 0.0489(10) 0.0548(11) -0.0046(8) -0.0026(8) -0.0107(7)
C59 0.0436(14) 0.0482(15) 0.0449(14) -0.0110(11) -0.0030(11) -0.0126(11)
C60 0.0519(18) 0.0608(19) 0.082(2) -0.0032(16) 0.0076(16) -0.0047(14)
C61 0.053(2) 0.106(3) 0.103(3) 0.002(2) 0.018(2) -0.0099(19)
C62 0.074(3) 0.093(3) 0.086(3) 0.011(2) 0.007(2) -0.038(2)
C63 0.090(3) 0.058(2) 0.074(2) -0.0028(16) 0.0030(19) -0.0273(17)
C64 0.0595(18) 0.0516(17) 0.0639(18) -0.0099(13) 0.0032(14) -0.0115(13)

loop_
_atom_type_symbol
_atom_type_description
_atom_type_scat_dispersion_real
_atom_type_scat_dispersion_imag
_atom_type_scat_source
Pd Pd -0.9988 1.0072 'International Tables Vol C Tables 4.2.6.8 and 6.1.1.4'
Cl Cl 0.1484 0.1585 'International Tables Vol C Tables 4.2.6.8 and 6.1.1.4'
P P 0.1023 0.0942 'International Tables Vol C Tables 4.2.6.8 and 6.1.1.4'
O O 0.0106 0.0060 'International Tables Vol C Tables 4.2.6.8 and 6.1.1.4'
C C 0.0033 0.0016 'International Tables Vol C Tables 4.2.6.8 and 6.1.1.4'
H H 0.0000 0.0000 'International Tables Vol C Tables 4.2.6.8 and 6.1.1.4'

loop_
_geom_angle_atom_site_label_1
_geom_angle_atom_site_label_2
_geom_angle_atom_site_label_3
_geom_angle
_geom_angle_site_symmetry_1
_geom_angle_site_symmetry_3
_geom_angle_publ_flag
Cl1 Pd Cl2 178.94(3) . . ?
Cl1 Pd P1 87.48(2) . . ?
Cl2 Pd P1 91.95(2) . . ?
Cl1 Pd P3 91.94(2) . . ?
Cl2 Pd P3 88.65(2) . . ?
P1 Pd P3 178.72(2) . . ?
C13 P1 C1 104.91(12) . . ?
C13 P1 C7 99.76(11) . . ?
C1 P1 C7 103.72(12) . . ?
C13 P1 Pd 115.86(8) . . ?
C1 P1 Pd 119.81(9) . . ?
C7 P1 Pd 110.33(8) . . ?
C6 C1 C2 119.2(3) . . ?
C6 C1 P1 119.6(2) . . ?
C2 C1 P1 121.2(2) . . ?
C3 C2 C1 120.2(3) . . ?
C3 C2 H1 119.9 . . ?
C1 C2 H1 119.9 . . ?
C4 C3 C2 119.9(3) . . ?
C4 C3 H2 119.9 . . ?
C2 C3 H2 120.2 . . ?
C3 C4 C5 120.7(3) . . ?
C3 C4 H3 120.0 . . ?
C5 C4 H3 119.3 . . ?
C4 C5 C6 120.0(3) . . ?
C4 C5 H4 119.9 . . ?
C6 C5 H4 120.1 . . ?
C1 C6 C5 120.1(3) . . ?
C1 C6 H5 120.1 . . ?
C5 C6 H5 119.8 . . ?
C12 C7 C8 119.5(2) . . ?
C12 C7 P1 119.60(19) . . ?
C8 C7 P1 120.8(2) . . ?
C7 C8 C9 120.1(3) . . ?
C7 C8 H6 120.0 . . ?
C9 C8 H6 120.0 . . ?
C10 C9 C8 119.9(3) . . ?
C10 C9 H7 120.1 . . ?
C8 C9 H7 120.0 . . ?
C11 C10 C9 120.6(3) . . ?
C11 C10 H8 119.9 . . ?
C9 C10 H8 119.5 . . ?
C10 C11 C12 120.0(3) . . ?
C10 C11 H9 120.0 . . ?
C12 C11 H9 120.0 . . ?
C7 C12 C11 120.0(3) . . ?
C7 C12 H10 120.0 . . ?
C11 C12 H10 120.0 . . ?
C14 C13 P1 129.77(19) . . ?
C14 C13 H11 115.2 . . ?
P1 C13 H11 115.0 . . ?
C13 C14 O1 119.7(2) . . ?
C13 C14 C15 125.2(2) . . ?
O1 C14 C15 114.6(2) . . ?
C20 C15 C16 117.6(2) . . ?
C20 C15 C14 123.1(2) . . ?
C16 C15 C14 119.3(2) . . ?
C17 C16 C15 120.8(2) . . ?
C17 C16 H12 119.5 . . ?
C15 C16 H12 119.6 . . ?
C18 C17 C16 121.0(3) . . ?
C18 C17 H13 119.7 . . ?
C16 C17 H13 119.4 . . ?
C17 C18 C19 119.1(3) . . ?
C17 C18 H14 120.5 . . ?
C19 C18 H14 120.4 . . ?
C20 C19 C18 120.5(3) . . ?
C20 C19 H15 119.6 . . ?
C18 C19 H15 120.0 . . ?
C19 C20 C15 121.1(3) . . ?
C19 C20 H16 119.4 . . ?
C15 C20 H16 119.5 . . ?
C14 O1 P2 126.62(15) . . ?
O2 P2 O4 117.15(11) . . ?
O2 P2 O3 117.04(11) . . ?
O4 P2 O3 100.41(10) . . ?
O2 P2 O1 116.29(10) . . ?
O4 P2 O1 101.01(9) . . ?
O3 P2 O1 102.23(10) . . ?
C21 O3 P2 121.20(16) . . ?
C26 C21 C22 123.5(3) . . ?
C26 C21 O3 117.8(3) . . ?
C22 C21 O3 118.6(3) . . ?
C23 C22 C21 118.3(3) . . ?
C23 C22 H17 120.7 . . ?
C21 C22 H17 121.0 . . ?
C24 C23 C22 119.3(4) . . ?
C24 C23 H18 120.5 . . ?
C22 C23 H18 120.1 . . ?
C23 C24 C25 122.6(4) . . ?
C23 C24 H19 118.3 . . ?
C25 C24 H19 119.1 . . ?
C24 C25 C26 118.8(4) . . ?
C24 C25 H20 120.2 . . ?
C26 C25 H20 121.0 . . ?
C21 C26 C25 117.5(4) . . ?
C21 C26 H21 121.6 . . ?
C25 C26 H21 120.9 . . ?
C27 O4 P2 124.62(18) . . ?
C28 C27 C32 122.5(3) . . ?
C28 C27 O4 122.7(3) . . ?
C32 C27 O4 114.8(3) . . ?
C27 C28 C29 117.8(3) . . ?
C27 C28 H22 121.2 . . ?
C29 C28 H22 121.0 . . ?
C30 C29 C28 120.6(4) . . ?
C30 C29 H23 119.7 . . ?
C28 C29 H23 119.7 . . ?
C31 C30 C29 120.2(3) . . ?
C31 C30 H24 119.6 . . ?
C29 C30 H24 120.2 . . ?
C30 C31 C32 121.1(4) . . ?
C30 C31 H25 119.7 . . ?
C32 C31 H25 119.2 . . ?
C27 C32 C31 117.8(3) . . ?
C27 C32 H26 121.1 . . ?
C31 C32 H26 121.1 . . ?
C45 P3 C33 103.88(11) . . ?
C45 P3 C39 104.44(12) . . ?
C33 P3 C39 99.81(11) . . ?
C45 P3 Pd 114.94(8) . . ?
C33 P3 Pd 109.77(8) . . ?
C39 P3 Pd 121.68(8) . . ?
C34 C33 C38 118.4(2) . . ?
C34 C33 P3 120.5(2) . . ?
C38 C33 P3 120.73(19) . . ?
C33 C34 C35 120.0(3) . . ?
C33 C34 H27 120.1 . . ?
C35 C34 H27 120.0 . . ?
C36 C35 C34 120.5(3) . . ?
C36 C35 H28 119.5 . . ?
C34 C35 H28 120.0 . . ?
C37 C36 C35 119.8(3) . . ?
C37 C36 H29 120.1 . . ?
C35 C36 H29 120.1 . . ?
C36 C37 C38 120.1(3) . . ?
C36 C37 H30 120.0 . . ?
C38 C37 H30 119.9 . . ?
C37 C38 C33 121.2(3) . . ?
C37 C38 H31 119.3 . . ?
C33 C38 H31 119.6 . . ?
C40 C39 C44 119.3(2) . . ?
C40 C39 P3 118.4(2) . . ?
C44 C39 P3 122.2(2) . . ?
C39 C40 C41 119.7(3) . . ?
C39 C40 H32 120.5 . . ?
C41 C40 H32 119.8 . . ?
C42 C41 C40 120.3(3) . . ?
C42 C41 H33 119.9 . . ?
C40 C41 H33 119.8 . . ?
C43 C42 C41 120.2(3) . . ?
C43 C42 H34 120.0 . . ?
C41 C42 H34 119.8 . . ?
C42 C43 C44 120.5(3) . . ?
C42 C43 H35 119.9 . . ?
C44 C43 H35 119.6 . . ?
C39 C44 C43 120.1(3) . . ?
C39 C44 H36 120.1 . . ?
C43 C44 H36 119.8 . . ?
C46 C45 P3 124.24(18) . . ?
C46 C45 H37 118.0 . . ?
P3 C45 H37 117.8 . . ?
C45 C46 O5 117.4(2) . . ?
C45 C46 C47 127.0(2) . . ?
O5 C46 C47 115.2(2) . . ?
C52 C47 C48 118.3(2) . . ?
C52 C47 C46 121.3(2) . . ?
C48 C47 C46 120.4(2) . . ?
C49 C48 C47 119.9(3) . . ?
C49 C48 H38 120.1 . . ?
C47 C48 H38 120.0 . . ?
C50 C49 C48 121.3(3) . . ?
C50 C49 H39 119.3 . . ?
C48 C49 H39 119.4 . . ?
C49 C50 C51 119.5(3) . . ?
C49 C50 H40 120.1 . . ?
C51 C50 H40 120.4 . . ?
C50 C51 C52 120.2(3) . . ?
C50 C51 H41 119.7 . . ?
C52 C51 H41 120.0 . . ?
C51 C52 C47 120.8(3) . . ?
C51 C52 H42 119.7 . . ?
C47 C52 H42 119.5 . . ?
C46 O5 P4 125.45(15) . . ?
O6 P4 O7 109.90(11) . . ?
O6 P4 O8 118.62(11) . . ?
O7 P4 O8 107.38(10) . . ?
O6 P4 O5 116.35(11) . . ?
O7 P4 O5 106.06(10) . . ?
O8 P4 O5 97.22(9) . . ?
C53 O7 P4 128.66(16) . . ?
C54 C53 C58 123.0(3) . . ?
C54 C53 O7 122.3(2) . . ?
C58 C53 O7 114.6(3) . . ?
C53 C54 C55 117.9(3) . . ?
C53 C54 H43 121.2 . . ?
C55 C54 H43 120.9 . . ?
C56 C55 C54 119.8(4) . . ?
C56 C55 H44 120.1 . . ?
C54 C55 H44 120.1 . . ?
C57 C56 C55 120.4(4) . . ?
C57 C56 H45 120.0 . . ?
C55 C56 H45 119.6 . . ?
C56 C57 C58 120.8(4) . . ?
C56 C57 H46 119.8 . . ?
C58 C57 H46 119.3 . . ?
C53 C58 C57 118.0(4) . . ?
C53 C58 H47 121.1 . . ?
C57 C58 H47 120.9 . . ?
C59 O8 P4 126.24(16) . . ?
C64 C59 C60 122.3(3) . . ?
C64 C59 O8 121.9(2) . . ?
C60 C59 O8 115.7(2) . . ?
C59 C60 C61 118.3(3) . . ?
C59 C60 H48 120.7 . . ?
C61 C60 H48 121.0 . . ?
C62 C61 C60 120.4(4) . . ?
C62 C61 H49 119.7 . . ?
C60 C61 H49 119.9 . . ?
C63 C62 C61 120.4(3) . . ?
C63 C62 H50 119.3 . . ?
C61 C62 H50 120.3 . . ?
C62 C63 C64 119.9(3) . . ?
C62 C63 H51 120.0 . . ?
C64 C63 H51 120.1 . . ?
C59 C64 C63 118.8(3) . . ?
C59 C64 H52 120.6 . . ?
C63 C64 H52 120.6 . . ?

loop_
_geom_bond_atom_site_label_1
_geom_bond_atom_site_label_2
_geom_bond_distance
_geom_bond_site_symmetry_2
_geom_bond_publ_flag
Pd Cl1 2.2924(6) . ?
Pd Cl2 2.2926(6) . ?
Pd P1 2.3432(6) . ?
Pd P3 2.3570(6) . ?
P1 C13 1.811(2) . ?
P1 C1 1.823(3) . ?
P1 C7 1.836(2) . ?
C1 C6 1.387(4) . ?
C1 C2 1.391(4) . ?
C2 C3 1.390(4) . ?
C2 H1 0.9489 . ?
C3 C4 1.367(5) . ?
C3 H2 0.9501 . ?
C4 C5 1.373(5) . ?
C4 H3 0.9492 . ?
C5 C6 1.389(4) . ?
C5 H4 0.9473 . ?
C6 H5 0.9507 . ?
C7 C12 1.384(4) . ?
C7 C8 1.387(4) . ?
C8 C9 1.387(4) . ?
C8 H6 0.9485 . ?
C9 C10 1.374(5) . ?
C9 H7 0.9495 . ?
C10 C11 1.370(5) . ?
C10 H8 0.9465 . ?
C11 C12 1.390(4) . ?
C11 H9 0.9495 . ?
C12 H10 0.9501 . ?
C13 C14 1.323(3) . ?
C13 H11 0.9488 . ?
C14 O1 1.408(3) . ?
C14 C15 1.476(3) . ?
C15 C20 1.386(4) . ?
C15 C16 1.393(4) . ?
C16 C17 1.377(4) . ?
C16 H12 0.9466 . ?
C17 C18 1.363(4) . ?
C17 H13 0.9467 . ?
C18 C19 1.379(4) . ?
C18 H14 0.9463 . ?
C19 C20 1.376(4) . ?
C19 H15 0.9501 . ?
C20 H16 0.9519 . ?
O1 P2 1.5774(17) . ?
P2 O2 1.4425(18) . ?
P2 O4 1.5699(18) . ?
P2 O3 1.5757(18) . ?
O3 C21 1.417(3) . ?
C21 C26 1.364(4) . ?
C21 C22 1.377(4) . ?
C22 C23 1.377(5) . ?
C22 H17 0.9479 . ?
C23 C24 1.358(6) . ?
C23 H18 0.9508 . ?
C24 C25 1.376(7) . ?
C24 H19 0.9465 . ?
C25 C26 1.406(5) . ?
C25 H20 0.9510 . ?
C26 H21 0.9508 . ?
O4 C27 1.406(3) . ?
C27 C28 1.369(4) . ?
C27 C32 1.378(4) . ?
C28 C29 1.392(5) . ?
C28 H22 0.9486 . ?
C29 C30 1.366(6) . ?
C29 H23 0.9485 . ?
C30 C31 1.358(6) . ?
C30 H24 0.9486 . ?
C31 C32 1.382(5) . ?
C31 H25 0.9519 . ?
C32 H26 0.9509 . ?
P3 C45 1.801(2) . ?
P3 C33 1.821(2) . ?
P3 C39 1.836(2) . ?
C33 C34 1.364(4) . ?
C33 C38 1.381(4) . ?
C34 C35 1.396(4) . ?
C34 H27 0.9490 . ?
C35 C36 1.362(5) . ?
C35 H28 0.9461 . ?
C36 C37 1.349(4) . ?
C36 H29 0.9458 . ?
C37 C38 1.377(4) . ?
C37 H30 0.9486 . ?
C38 H31 0.9510 . ?
C39 C40 1.385(4) . ?
C39 C44 1.387(4) . ?
C40 C41 1.393(4) . ?
C40 H32 0.9485 . ?
C41 C42 1.376(5) . ?
C41 H33 0.9455 . ?
C42 C43 1.358(5) . ?
C42 H34 0.9517 . ?
C43 C44 1.387(4) . ?
C43 H35 0.9489 . ?
C44 H36 0.9476 . ?
C45 C46 1.323(3) . ?
C45 H37 0.9504 . ?
C46 O5 1.403(3) . ?
C46 C47 1.476(3) . ?
C47 C52 1.387(4) . ?
C47 C48 1.394(4) . ?
C48 C49 1.380(4) . ?
C48 H38 0.9483 . ?
C49 C50 1.367(5) . ?
C49 H39 0.9479 . ?
C50 C51 1.369(5) . ?
C50 H40 0.9471 . ?
C51 C52 1.384(4) . ?
C51 H41 0.9499 . ?
C52 H42 0.9509 . ?
O5 P4 1.5855(17) . ?
P4 O6 1.4492(19) . ?
P4 O7 1.5627(18) . ?
P4 O8 1.5666(18) . ?
O7 C53 1.404(3) . ?
C53 C54 1.358(4) . ?
C53 C58 1.376(4) . ?
C54 C55 1.398(5) . ?
C54 H43 0.9474 . ?
C55 C56 1.378(6) . ?
C55 H44 0.9466 . ?
C56 C57 1.359(6) . ?
C56 H45 0.9457 . ?
C57 C58 1.375(5) . ?
C57 H46 0.9481 . ?
C58 H47 0.9487 . ?
O8 C59 1.406(3) . ?
C59 C64 1.365(4) . ?
C59 C60 1.370(4) . ?
C60 C61 1.379(5) . ?
C60 H48 0.9516 . ?
C61 C62 1.376(6) . ?
C61 H49 0.9530 . ?
C62 C63 1.366(5) . ?
C62 H50 0.9444 . ?
C63 C64 1.387(4) . ?
C63 H51 0.9487 . ?
C64 H52 0.9525 . ?

loop_
_geom_torsion_atom_site_label_1
_geom_torsion_atom_site_label_2
_geom_torsion_atom_site_label_3
_geom_torsion_atom_site_label_4
_geom_torsion
_geom_torsion_site_symmetry_1
_geom_torsion_site_symmetry_2
_geom_torsion_site_symmetry_3
_geom_torsion_site_symmetry_4
_geom_torsion_publ_flag
Cl1 Pd P1 C13 -34.82(9) . . . . ?
Cl2 Pd P1 C13 146.07(9) . . . . ?
P3 Pd P1 C13 28.3(10) . . . . ?
Cl1 Pd P1 C1 -162.21(10) . . . . ?
Cl2 Pd P1 C1 18.68(10) . . . . ?
P3 Pd P1 C1 -99.1(10) . . . . ?
Cl1 Pd P1 C7 77.54(9) . . . . ?
Cl2 Pd P1 C7 -101.57(9) . . . . ?
P3 Pd P1 C7 140.6(10) . . . . ?
C13 P1 C1 C6 163.6(2) . . . . ?
C7 P1 C1 C6 59.4(2) . . . . ?
Pd P1 C1 C6 -64.1(2) . . . . ?
C13 P1 C1 C2 -17.1(3) . . . . ?
C7 P1 C1 C2 -121.4(2) . . . . ?
Pd P1 C1 C2 115.1(2) . . . . ?
C6 C1 C2 C3 0.3(4) . . . . ?
P1 C1 C2 C3 -179.0(2) . . . . ?
C1 C2 C3 C4 0.0(5) . . . . ?
C2 C3 C4 C5 -0.1(6) . . . . ?
C3 C4 C5 C6 -0.1(6) . . . . ?
C2 C1 C6 C5 -0.5(5) . . . . ?
P1 C1 C6 C5 178.8(3) . . . . ?
C4 C5 C6 C1 0.4(5) . . . . ?
C13 P1 C7 C12 102.9(2) . . . . ?
C1 P1 C7 C12 -149.0(2) . . . . ?
Pd P1 C7 C12 -19.5(2) . . . . ?
C13 P1 C7 C8 -73.2(2) . . . . ?
C1 P1 C7 C8 34.9(3) . . . . ?
Pd P1 C7 C8 164.4(2) . . . . ?
C12 C7 C8 C9 -2.3(5) . . . . ?
P1 C7 C8 C9 173.9(3) . . . . ?
C7 C8 C9 C10 1.3(5) . . . . ?
C8 C9 C10 C11 0.1(6) . . . . ?
C9 C10 C11 C12 -0.6(5) . . . . ?
C8 C7 C12 C11 1.8(4) . . . . ?
P1 C7 C12 C11 -174.4(2) . . . . ?
C10 C11 C12 C7 -0.3(5) . . . . ?
C1 P1 C13 C14 98.4(3) . . . . ?
C7 P1 C13 C14 -154.5(2) . . . . ?
Pd P1 C13 C14 -36.1(3) . . . . ?
P1 C13 C14 O1 -8.0(4) . . . . ?
P1 C13 C14 C15 163.7(2) . . . . ?
C13 C14 C15 C20 152.0(3) . . . . ?
O1 C14 C15 C20 -35.9(4) . . . . ?
C13 C14 C15 C16 -30.9(4) . . . . ?
O1 C14 C15 C16 141.2(2) . . . . ?
C20 C15 C16 C17 -2.3(4) . . . . ?
C14 C15 C16 C17 -179.6(3) . . . . ?
C15 C16 C17 C18 1.6(5) . . . . ?
C16 C17 C18 C19 0.3(6) . . . . ?
C17 C18 C19 C20 -1.3(6) . . . . ?
C18 C19 C20 C15 0.5(6) . . . . ?
C16 C15 C20 C19 1.3(5) . . . . ?
C14 C15 C20 C19 178.4(3) . . . . ?
C13 C14 O1 P2 -95.1(2) . . . . ?
C15 C14 O1 P2 92.3(2) . . . . ?
C14 O1 P2 O2 -18.0(2) . . . . ?
C14 O1 P2 O4 109.89(19) . . . . ?
C14 O1 P2 O3 -146.78(18) . . . . ?
O2 P2 O3 C21 -51.7(2) . . . . ?
O4 P2 O3 C21 -179.65(19) . . . . ?
O1 P2 O3 C21 76.5(2) . . . . ?
P2 O3 C21 C26 -101.4(3) . . . . ?
P2 O3 C21 C22 80.9(3) . . . . ?
C26 C21 C22 C23 1.7(5) . . . . ?
O3 C21 C22 C23 179.3(3) . . . . ?
C21 C22 C23 C24 -0.9(5) . . . . ?
C22 C23 C24 C25 -0.4(7) . . . . ?
C23 C24 C25 C26 1.0(7) . . . . ?
C22 C21 C26 C25 -1.1(5) . . . . ?
O3 C21 C26 C25 -178.7(3) . . . . ?
C24 C25 C26 C21 -0.3(6) . . . . ?
O2 P2 O4 C27 -52.4(2) . . . . ?
O3 P2 O4 C27 75.4(2) . . . . ?
O1 P2 O4 C27 -179.8(2) . . . . ?
P2 O4 C27 C28 -28.7(4) . . . . ?
P2 O4 C27 C32 153.0(2) . . . . ?
C32 C27 C28 C29 -0.1(5) . . . . ?
O4 C27 C28 C29 -178.2(3) . . . . ?
C27 C28 C29 C30 0.4(6) . . . . ?
C28 C29 C30 C31 -0.4(7) . . . . ?
C29 C30 C31 C32 0.1(7) . . . . ?
C28 C27 C32 C31 -0.2(5) . . . . ?
O4 C27 C32 C31 178.0(3) . . . . ?
C30 C31 C32 C27 0.2(6) . . . . ?
Cl1 Pd P3 C45 -154.13(9) . . . . ?
Cl2 Pd P3 C45 24.99(9) . . . . ?
P1 Pd P3 C45 142.8(10) . . . . ?
Cl1 Pd P3 C33 89.23(9) . . . . ?
Cl2 Pd P3 C33 -91.65(9) . . . . ?
P1 Pd P3 C33 26.2(10) . . . . ?
Cl1 Pd P3 C39 -26.53(10) . . . . ?
Cl2 Pd P3 C39 152.60(10) . . . . ?
P1 Pd P3 C39 -89.6(10) . . . . ?
C45 P3 C33 C34 -134.4(3) . . . . ?
C39 P3 C33 C34 118.0(3) . . . . ?
Pd P3 C33 C34 -11.0(3) . . . . ?
C45 P3 C33 C38 52.7(3) . . . . ?
C39 P3 C33 C38 -55.0(3) . . . . ?
Pd P3 C33 C38 176.1(2) . . . . ?
C38 C33 C34 C35 1.4(6) . . . . ?
P3 C33 C34 C35 -171.7(4) . . . . ?
C33 C34 C35 C36 -0.9(8) . . . . ?
C34 C35 C36 C37 -0.6(8) . . . . ?
C35 C36 C37 C38 1.3(7) . . . . ?
C36 C37 C38 C33 -0.7(6) . . . . ?
C34 C33 C38 C37 -0.7(5) . . . . ?
P3 C33 C38 C37 172.5(3) . . . . ?
C45 P3 C39 C40 -165.2(2) . . . . ?
C33 P3 C39 C40 -57.9(2) . . . . ?
Pd P3 C39 C40 62.7(2) . . . . ?
C45 P3 C39 C44 11.0(2) . . . . ?
C33 P3 C39 C44 118.2(2) . . . . ?
Pd P3 C39 C44 -121.1(2) . . . . ?
C44 C39 C40 C41 1.4(4) . . . . ?
P3 C39 C40 C41 177.7(2) . . . . ?
C39 C40 C41 C42 -1.6(5) . . . . ?
C40 C41 C42 C43 1.0(5) . . . . ?
C41 C42 C43 C44 -0.3(6) . . . . ?
C40 C39 C44 C43 -0.7(4) . . . . ?
P3 C39 C44 C43 -176.8(2) . . . . ?
C42 C43 C44 C39 0.1(5) . . . . ?
C33 P3 C45 C46 170.7(2) . . . . ?
C39 P3 C45 C46 -85.2(2) . . . . ?
Pd P3 C45 C46 50.7(2) . . . . ?
P3 C45 C46 O5 0.3(3) . . . . ?
P3 C45 C46 C47 -172.41(19) . . . . ?
C45 C46 C47 C52 148.8(3) . . . . ?
O5 C46 C47 C52 -24.1(3) . . . . ?
C45 C46 C47 C48 -28.8(4) . . . . ?
O5 C46 C47 C48 158.3(2) . . . . ?
C52 C47 C48 C49 -0.6(5) . . . . ?
C46 C47 C48 C49 177.1(3) . . . . ?
C47 C48 C49 C50 0.0(6) . . . . ?
C48 C49 C50 C51 0.2(6) . . . . ?
C49 C50 C51 C52 0.1(5) . . . . ?
C50 C51 C52 C47 -0.7(5) . . . . ?
C48 C47 C52 C51 1.0(4) . . . . ?
C46 C47 C52 C51 -176.7(2) . . . . ?
C45 C46 O5 P4 111.0(2) . . . . ?
C47 C46 O5 P4 -75.4(3) . . . . ?
C46 O5 P4 O6 -7.7(2) . . . . ?
C46 O5 P4 O7 114.85(19) . . . . ?
C46 O5 P4 O8 -134.68(19) . . . . ?
O6 P4 O7 C53 -164.9(2) . . . . ?
O8 P4 O7 C53 -34.6(2) . . . . ?
O5 P4 O7 C53 68.5(2) . . . . ?
P4 O7 C53 C54 -46.0(4) . . . . ?
P4 O7 C53 C58 137.3(2) . . . . ?
C58 C53 C54 C55 -0.7(5) . . . . ?
O7 C53 C54 C55 -177.1(3) . . . . ?
C53 C54 C55 C56 0.9(5) . . . . ?
C54 C55 C56 C57 -0.6(6) . . . . ?
C55 C56 C57 C58 0.2(6) . . . . ?
C54 C53 C58 C57 0.3(5) . . . . ?
O7 C53 C58 C57 177.0(3) . . . . ?
C56 C57 C58 C53 0.0(6) . . . . ?
O6 P4 O8 C59 41.8(2) . . . . ?
O7 P4 O8 C59 -83.5(2) . . . . ?
O5 P4 O8 C59 167.1(2) . . . . ?
P4 O8 C59 C64 39.6(4) . . . . ?
P4 O8 C59 C60 -144.2(2) . . . . ?
C64 C59 C60 C61 -0.8(6) . . . . ?
O8 C59 C60 C61 -177.0(3) . . . . ?
C59 C60 C61 C62 0.5(7) . . . . ?
C60 C61 C62 C63 -0.2(7) . . . . ?
C61 C62 C63 C64 0.2(7) . . . . ?
C60 C59 C64 C63 0.8(5) . . . . ?
O8 C59 C64 C63 176.8(3) . . . . ?
C62 C63 C64 C59 -0.5(6) . . . . ?
